data_7002107
loop_
_publ_author_name
'da Costa, Andr\'e Pontes'
'Sana\'u, Mercedes'
'Peris, Eduardo'
'Royo, Beatriz'

_publ_section_title
;
 Easy preparation of Cp*-functionalized N-heterocyclic carbenes and
 their coordination to rhodium and iridium
;
_journal_issue 35
_journal_name_full 'Dalton Transactions'
_journal_page_first 6960
_journal_paper_doi 10.1039/b901195a
_journal_year 2009
_chemical_formula_moiety 'C15 H25 Cl2 N2 O2 Rh, 2(H2 O1)'
_chemical_formula_sum 'C15 H21 Cl2 N2 O2 Rh'
_chemical_formula_weight 439.15
_chemical_name_systematic
;
?
;
_space_group_IT_number 19
_symmetry_cell_setting orthorhombic
_symmetry_space_group_name_Hall 'P 2ac 2ab'
_symmetry_space_group_name_H-M 'P 21 21 21'
_atom_sites_solution_hydrogens geom
_atom_sites_solution_primary direct
_atom_sites_solution_secondary difmap
_audit_creation_method SHELXL-97
_cell_angle_alpha 90.00
_cell_angle_beta 90.00
_cell_angle_gamma 90.00
_cell_formula_units_Z 4
_cell_length_a 9.1280(10)
_cell_length_b 10.8995(12)
_cell_length_c 18.2374(19)
_cell_measurement_reflns_used 3173
_cell_measurement_temperature 273(8)
_cell_measurement_theta_max 25.43
_cell_measurement_theta_min 2.23
_cell_volume 1814.5(3)
_computing_cell_refinement 'Bruker SMART'
_computing_data_collection 'Bruker SMART'
_computing_data_reduction 'Bruker SAINT'
_computing_molecular_graphics 'Bruker SHELXTL'
_computing_publication_material 'Bruker SHELXTL'
_computing_structure_refinement 'Bruker SHELXTL'
_computing_structure_solution 'Bruker SHELXTL'
_diffrn_ambient_temperature 273(8)
_diffrn_measured_fraction_theta_full 0.995
_diffrn_measured_fraction_theta_max 0.995
_diffrn_radiation_monochromator graphite
_diffrn_radiation_source 'fine-focus sealed tube'
_diffrn_radiation_type MoK\a
_diffrn_radiation_wavelength 0.71073
_diffrn_reflns_av_R_equivalents 0.0573
_diffrn_reflns_av_sigmaI/netI 0.0735
_diffrn_reflns_limit_h_max 11
_diffrn_reflns_limit_h_min -11
_diffrn_reflns_limit_k_max 13
_diffrn_reflns_limit_k_min -9
_diffrn_reflns_limit_l_max 22
_diffrn_reflns_limit_l_min -17
_diffrn_reflns_number 9499
_diffrn_reflns_theta_full 26.37
_diffrn_reflns_theta_max 26.37
_diffrn_reflns_theta_min 2.18
_exptl_absorpt_coefficient_mu 1.242
_exptl_absorpt_correction_T_max 0.7772
_exptl_absorpt_correction_T_min 0.6384
_exptl_absorpt_correction_type refdelf
_exptl_absorpt_process_details
;
Parkin S,Moezzi B & Hope H, (1995) J. Appl. Cryst. 28, 53-56
Cubic fit to sin(theta)/lambda - 24 parameters
;
_exptl_crystal_colour yellow
_exptl_crystal_density_diffrn 1.593
_exptl_crystal_density_method 'not measured'
_exptl_crystal_description prismatic
_exptl_crystal_F_000 880
_exptl_crystal_size_max 0.25
_exptl_crystal_size_mid 0.23
_exptl_crystal_size_min 0.20
_refine_diff_density_max 0.414
_refine_diff_density_min -0.513
_refine_diff_density_rms 0.090
_refine_ls_abs_structure_details 'Flack H D (1983), Acta Cryst. A39, 876-881'
_refine_ls_abs_structure_Flack -0.02(5)
_refine_ls_extinction_method none
_refine_ls_goodness_of_fit_ref 1.018
_refine_ls_hydrogen_treatment constr
_refine_ls_matrix_type full
_refine_ls_number_parameters 204
_refine_ls_number_reflns 3706
_refine_ls_number_restraints 0
_refine_ls_restrained_S_all 1.018
_refine_ls_R_factor_all 0.0569
_refine_ls_R_factor_gt 0.0377
_refine_ls_shift/su_max 0.001
_refine_ls_shift/su_mean 0.000
_refine_ls_structure_factor_coef Fsqd
_refine_ls_weighting_details 'calc w=1/[\s^2^(Fo^2^)+(0.0324P)^2^+0.0000P] where P=(Fo^2^+2Fc^2^)/3'
_refine_ls_weighting_scheme calc
_refine_ls_wR_factor_gt 0.0786
_refine_ls_wR_factor_ref 0.0859
_reflns_number_gt 3075
_reflns_number_total 3706
_reflns_threshold_expression >2sigma(I)
_cod_data_source_file b901195a.txt
_cod_data_source_block str1011m/Compound6
_cod_original_sg_symbol_H-M P2(1)2(1)2(1)
_cod_database_code 7002107

loop_
_symmetry_equiv_pos_as_xyz
'x, y, z'
'-x+1/2, -y, z+1/2'
'-x, y+1/2, -z+1/2'
'x+1/2, -y+1/2, -z'

loop_
_atom_site_label
_atom_site_type_symbol
_atom_site_fract_x
_atom_site_fract_y
_atom_site_fract_z
_atom_site_U_iso_or_equiv
_atom_site_adp_type
_atom_site_occupancy
_atom_site_symmetry_multiplicity
_atom_site_calc_flag
_atom_site_refinement_flags
_atom_site_disorder_assembly
_atom_site_disorder_group
Rh1 Rh 0.65439(4) 0.29416(3) 0.84530(2) 0.02570(11) Uani 1 1 d . . .
Cl1 Cl 0.86777(17) 0.42400(13) 0.86310(9) 0.0464(4) Uani 1 1 d . . .
C1 C 0.7876(5) 0.1449(4) 0.8409(3) 0.0266(10) Uani 1 1 d . . .
N1 N 0.9055(5) 0.1208(4) 0.7974(2) 0.0323(11) Uani 1 1 d . . .
O1 O 0.9315(5) 0.6832(4) 0.9484(2) 0.0565(12) Uani 1 1 d . . .
Cl2 Cl 0.6448(2) 0.32435(13) 0.71245(7) 0.0500(4) Uani 1 1 d . . .
C2 C 0.9642(6) 0.1939(6) 0.7394(3) 0.0456(14) Uani 1 1 d . . .
H2A H 0.8869 0.2170 0.7065 0.068 Uiso 1 1 calc R . .
H2B H 1.0366 0.1475 0.7132 0.068 Uiso 1 1 calc R . .
H2C H 1.0085 0.2663 0.7596 0.068 Uiso 1 1 calc R . .
N2 N 0.7776(5) 0.0437(4) 0.8845(3) 0.0349(11) Uani 1 1 d . . .
O2 O 0.7719(6) 0.2533(5) 0.5543(2) 0.0768(16) Uani 1 1 d . . .
C3 C 0.9647(6) 0.0076(5) 0.8132(3) 0.0373(13) Uani 1 1 d . . .
H3A H 1.0443 -0.0287 0.7899 0.045 Uiso 1 1 calc R . .
C4 C 0.8877(6) -0.0400(5) 0.8675(3) 0.0396(15) Uani 1 1 d . . .
H4A H 0.9039 -0.1153 0.8901 0.048 Uiso 1 1 calc R . .
C5 C 0.6814(7) 0.0294(6) 0.9492(4) 0.0541(18) Uani 1 1 d . . .
H5A H 0.7212 0.0774 0.9893 0.065 Uiso 1 1 calc R . .
H5B H 0.6821 -0.0560 0.9642 0.065 Uiso 1 1 calc R . .
C6 C 0.5249(7) 0.0685(5) 0.9361(4) 0.0470(17) Uani 1 1 d . . .
H6A H 0.4836 0.0174 0.8978 0.056 Uiso 1 1 calc R . .
H6B H 0.4689 0.0538 0.9805 0.056 Uiso 1 1 calc R . .
C11 C 0.4291(6) 0.3753(5) 0.8535(3) 0.0349(13) Uani 1 1 d . . .
C12 C 0.5091(6) 0.4138(5) 0.9131(3) 0.0346(14) Uani 1 1 d . . .
C13 C 0.5619(6) 0.3069(6) 0.9516(3) 0.0379(13) Uani 1 1 d . . .
C14 C 0.5071(5) 0.2007(6) 0.9145(3) 0.0331(12) Uani 1 1 d . . .
C15 C 0.4300(5) 0.2421(5) 0.8510(3) 0.0368(13) Uani 1 1 d . . .
C16 C 0.3471(8) 0.1663(6) 0.7974(4) 0.0600(18) Uani 1 1 d . . .
H16A H 0.4055 0.0972 0.7830 0.090 Uiso 1 1 calc R . .
H16B H 0.3242 0.2149 0.7550 0.090 Uiso 1 1 calc R . .
H16C H 0.2580 0.1379 0.8196 0.090 Uiso 1 1 calc R . .
C17 C 0.3484(8) 0.4537(5) 0.7991(3) 0.0546(16) Uani 1 1 d . . .
H17A H 0.3813 0.5371 0.8032 0.082 Uiso 1 1 calc R . .
H17B H 0.2452 0.4499 0.8089 0.082 Uiso 1 1 calc R . .
H17C H 0.3672 0.4243 0.7504 0.082 Uiso 1 1 calc R . .
C18 C 0.5374(8) 0.5429(5) 0.9338(4) 0.0516(17) Uani 1 1 d . . .
H18A H 0.5717 0.5874 0.8918 0.077 Uiso 1 1 calc R . .
H18B H 0.6103 0.5456 0.9717 0.077 Uiso 1 1 calc R . .
H18C H 0.4484 0.5795 0.9514 0.077 Uiso 1 1 calc R . .
C19 C 0.6351(7) 0.3100(7) 1.0255(3) 0.0597(18) Uani 1 1 d . . .
H19A H 0.5864 0.2540 1.0580 0.089 Uiso 1 1 calc R . .
H19B H 0.6297 0.3916 1.0452 0.089 Uiso 1 1 calc R . .
H19C H 0.7359 0.2865 1.0204 0.089 Uiso 1 1 calc R . .

loop_
_atom_site_aniso_label
_atom_site_aniso_U_11
_atom_site_aniso_U_22
_atom_site_aniso_U_33
_atom_site_aniso_U_23
_atom_site_aniso_U_13
_atom_site_aniso_U_12
Rh1 0.02788(17) 0.02334(17) 0.02588(18) 0.00202(17) 0.00172(18) 0.0009(2)
Cl1 0.0447(9) 0.0405(8) 0.0540(10) -0.0126(6) 0.0117(7) -0.0161(7)
C1 0.026(2) 0.027(3) 0.027(3) -0.001(2) -0.006(2) -0.003(2)
N1 0.035(2) 0.030(2) 0.032(3) -0.004(2) -0.002(2) 0.006(2)
O1 0.067(3) 0.045(3) 0.057(3) -0.004(2) 0.012(2) -0.006(2)
Cl2 0.0657(9) 0.0542(9) 0.0302(7) 0.0072(6) 0.0042(8) 0.0193(9)
C2 0.045(3) 0.048(4) 0.043(3) 0.006(3) 0.011(3) 0.007(4)
N2 0.036(3) 0.029(3) 0.040(3) 0.008(2) 0.003(2) 0.004(2)
O2 0.076(3) 0.116(4) 0.038(3) 0.006(3) -0.002(2) 0.008(3)
C3 0.035(3) 0.032(3) 0.045(3) -0.010(3) -0.006(3) 0.008(3)
C4 0.041(4) 0.033(3) 0.045(4) 0.009(3) -0.004(3) 0.010(3)
C5 0.057(5) 0.043(4) 0.062(4) 0.026(3) 0.016(3) 0.006(3)
C6 0.045(4) 0.039(4) 0.057(4) 0.015(3) 0.017(3) -0.002(3)
C11 0.030(3) 0.030(3) 0.045(4) 0.005(3) 0.008(3) 0.007(2)
C12 0.030(3) 0.038(3) 0.036(3) -0.007(3) 0.002(2) 0.008(3)
C13 0.034(3) 0.048(4) 0.032(3) 0.004(3) 0.003(2) 0.002(3)
C14 0.029(3) 0.033(3) 0.037(3) 0.005(3) 0.008(2) 0.000(3)
C15 0.024(2) 0.044(3) 0.043(3) 0.002(3) -0.001(3) -0.002(2)
C16 0.055(4) 0.059(4) 0.066(4) -0.004(3) -0.022(4) -0.018(4)
C17 0.049(4) 0.053(4) 0.061(4) 0.014(3) -0.003(4) 0.015(4)
C18 0.048(4) 0.048(4) 0.059(4) -0.016(3) 0.002(3) 0.003(3)
C19 0.057(4) 0.092(5) 0.029(3) -0.008(3) -0.006(3) 0.006(5)

loop_
_atom_type_symbol
_atom_type_description
_atom_type_scat_dispersion_real
_atom_type_scat_dispersion_imag
_atom_type_scat_source
C C 0.0033 0.0016 'International Tables Vol C Tables 4.2.6.8 and 6.1.1.4'
H H 0.0000 0.0000 'International Tables Vol C Tables 4.2.6.8 and 6.1.1.4'
N N 0.0061 0.0033 'International Tables Vol C Tables 4.2.6.8 and 6.1.1.4'
Cl Cl 0.1484 0.1585 'International Tables Vol C Tables 4.2.6.8 and 6.1.1.4'
Rh Rh -1.1178 0.9187 'International Tables Vol C Tables 4.2.6.8 and 6.1.1.4'
O O 0.0106 0.0060 'International Tables Vol C Tables 4.2.6.8 and 6.1.1.4'

loop_
_geom_angle_atom_site_label_1
_geom_angle_atom_site_label_2
_geom_angle_atom_site_label_3
_geom_angle
_geom_angle_site_symmetry_1
_geom_angle_site_symmetry_3
_geom_angle_publ_flag
C1 Rh1 C14 91.0(2) . . ?
C1 Rh1 C13 109.1(2) . . ?
C14 Rh1 C13 39.6(2) . . ?
C1 Rh1 C15 111.37(19) . . ?
C14 Rh1 C15 39.4(2) . . ?
C13 Rh1 C15 65.7(2) . . ?
C1 Rh1 C12 147.6(2) . . ?
C14 Rh1 C12 64.6(2) . . ?
C13 Rh1 C12 38.6(2) . . ?
C15 Rh1 C12 63.7(2) . . ?
C1 Rh1 C11 150.06(19) . . ?
C14 Rh1 C11 64.3(2) . . ?
C13 Rh1 C11 63.1(2) . . ?
C15 Rh1 C11 38.70(19) . . ?
C12 Rh1 C11 35.8(2) . . ?
C1 Rh1 Cl1 89.53(14) . . ?
C14 Rh1 Cl1 135.51(15) . . ?
C13 Rh1 Cl1 99.15(16) . . ?
C15 Rh1 Cl1 157.00(15) . . ?
C12 Rh1 Cl1 93.57(15) . . ?
C11 Rh1 Cl1 119.75(15) . . ?
C1 Rh1 Cl2 95.18(16) . . ?
C14 Rh1 Cl2 129.46(15) . . ?
C13 Rh1 Cl2 152.00(15) . . ?
C15 Rh1 Cl2 92.87(17) . . ?
C12 Rh1 Cl2 116.64(15) . . ?
C11 Rh1 Cl2 88.85(16) . . ?
Cl1 Rh1 Cl2 94.73(6) . . ?
N2 C1 N1 103.7(4) . . ?
N2 C1 Rh1 125.8(4) . . ?
N1 C1 Rh1 130.5(4) . . ?
C1 N1 C3 111.1(5) . . ?
C1 N1 C2 128.3(5) . . ?
C3 N1 C2 120.5(5) . . ?
C1 N2 C4 110.6(4) . . ?
C1 N2 C5 126.2(5) . . ?
C4 N2 C5 122.6(5) . . ?
C4 C3 N1 107.4(5) . . ?
C3 C4 N2 107.1(5) . . ?
N2 C5 C6 114.0(5) . . ?
C14 C6 C5 114.5(5) . . ?
C12 C11 C15 109.0(5) . . ?
C12 C11 C17 127.5(5) . . ?
C15 C11 C17 123.4(6) . . ?
C12 C11 Rh1 71.7(3) . . ?
C15 C11 Rh1 66.3(3) . . ?
C17 C11 Rh1 129.0(4) . . ?
C11 C12 C13 108.5(5) . . ?
C11 C12 C18 125.8(5) . . ?
C13 C12 C18 125.8(5) . . ?
C11 C12 Rh1 72.5(3) . . ?
C13 C12 Rh1 66.4(3) . . ?
C18 C12 Rh1 126.4(4) . . ?
C14 C13 C12 107.8(5) . . ?
C14 C13 C19 126.6(6) . . ?
C12 C13 C19 124.5(6) . . ?
C14 C13 Rh1 69.7(3) . . ?
C12 C13 Rh1 75.0(3) . . ?
C19 C13 Rh1 130.1(4) . . ?
C15 C14 C13 107.4(5) . . ?
C15 C14 C6 124.7(6) . . ?
C13 C14 C6 127.9(5) . . ?
C15 C14 Rh1 71.1(3) . . ?
C13 C14 Rh1 70.7(3) . . ?
C6 C14 Rh1 123.5(4) . . ?
C14 C15 C11 107.1(6) . . ?
C14 C15 C16 127.4(5) . . ?
C11 C15 C16 124.9(6) . . ?
C14 C15 Rh1 69.5(3) . . ?
C11 C15 Rh1 75.0(3) . . ?
C16 C15 Rh1 127.3(5) . . ?

loop_
_geom_bond_atom_site_label_1
_geom_bond_atom_site_label_2
_geom_bond_distance
_geom_bond_site_symmetry_2
_geom_bond_publ_flag
Rh1 C1 2.033(5) . ?
Rh1 C14 2.106(5) . ?
Rh1 C13 2.119(5) . ?
Rh1 C15 2.127(5) . ?
Rh1 C12 2.233(5) . ?
Rh1 C11 2.244(5) . ?
Rh1 Cl1 2.4294(15) . ?
Rh1 Cl2 2.4467(13) . ?
C1 N2 1.363(6) . ?
C1 N1 1.363(6) . ?
N1 C3 1.377(7) . ?
N1 C2 1.428(7) . ?
N2 C4 1.392(7) . ?
N2 C5 1.480(7) . ?
C3 C4 1.320(8) . ?
C5 C6 1.510(9) . ?
C6 C14 1.503(8) . ?
C11 C12 1.375(8) . ?
C11 C15 1.453(7) . ?
C11 C17 1.502(8) . ?
C12 C13 1.443(8) . ?
C12 C18 1.481(8) . ?
C13 C14 1.431(8) . ?
C13 C19 1.504(8) . ?
C14 C15 1.428(8) . ?
C15 C16 1.487(8) . ?

loop_
_geom_torsion_atom_site_label_1
_geom_torsion_atom_site_label_2
_geom_torsion_atom_site_label_3
_geom_torsion_atom_site_label_4
_geom_torsion
_geom_torsion_site_symmetry_1
_geom_torsion_site_symmetry_2
_geom_torsion_site_symmetry_3
_geom_torsion_site_symmetry_4
_geom_torsion_publ_flag
C14 Rh1 C1 N2 -11.6(5) . . . . ?
C13 Rh1 C1 N2 24.4(5) . . . . ?
C15 Rh1 C1 N2 -46.3(5) . . . . ?
C12 Rh1 C1 N2 28.0(7) . . . . ?
C11 Rh1 C1 N2 -44.7(7) . . . . ?
Cl1 Rh1 C1 N2 123.9(4) . . . . ?
Cl2 Rh1 C1 N2 -141.4(4) . . . . ?
C14 Rh1 C1 N1 169.6(5) . . . . ?
C13 Rh1 C1 N1 -154.4(4) . . . . ?
C15 Rh1 C1 N1 135.0(4) . . . . ?
C12 Rh1 C1 N1 -150.8(4) . . . . ?
C11 Rh1 C1 N1 136.5(5) . . . . ?
Cl1 Rh1 C1 N1 -54.9(4) . . . . ?
Cl2 Rh1 C1 N1 39.8(5) . . . . ?
N2 C1 N1 C3 0.8(6) . . . . ?
Rh1 C1 N1 C3 179.7(4) . . . . ?
N2 C1 N1 C2 177.9(5) . . . . ?
Rh1 C1 N1 C2 -3.2(8) . . . . ?
N1 C1 N2 C4 0.0(6) . . . . ?
Rh1 C1 N2 C4 -179.0(4) . . . . ?
N1 C1 N2 C5 170.6(5) . . . . ?
Rh1 C1 N2 C5 -8.5(8) . . . . ?
C1 N1 C3 C4 -1.3(6) . . . . ?
C2 N1 C3 C4 -178.6(5) . . . . ?
N1 C3 C4 N2 1.2(6) . . . . ?
C1 N2 C4 C3 -0.8(6) . . . . ?
C5 N2 C4 C3 -171.7(6) . . . . ?
C1 N2 C5 C6 47.6(8) . . . . ?
C4 N2 C5 C6 -142.8(6) . . . . ?
N2 C5 C6 C14 -60.1(8) . . . . ?
C1 Rh1 C11 C12 118.9(5) . . . . ?
C14 Rh1 C11 C12 81.7(4) . . . . ?
C13 Rh1 C11 C12 37.3(3) . . . . ?
C15 Rh1 C11 C12 121.3(5) . . . . ?
Cl1 Rh1 C11 C12 -47.9(4) . . . . ?
Cl2 Rh1 C11 C12 -142.7(3) . . . . ?
C1 Rh1 C11 C15 -2.4(7) . . . . ?
C14 Rh1 C11 C15 -39.6(4) . . . . ?
C13 Rh1 C11 C15 -84.0(4) . . . . ?
C12 Rh1 C11 C15 -121.3(5) . . . . ?
Cl1 Rh1 C11 C15 -169.2(3) . . . . ?
Cl2 Rh1 C11 C15 96.0(4) . . . . ?
C1 Rh1 C11 C17 -117.2(6) . . . . ?
C14 Rh1 C11 C17 -154.4(6) . . . . ?
C13 Rh1 C11 C17 161.2(6) . . . . ?
C15 Rh1 C11 C17 -114.8(7) . . . . ?
C12 Rh1 C11 C17 123.9(7) . . . . ?
Cl1 Rh1 C11 C17 76.0(6) . . . . ?
Cl2 Rh1 C11 C17 -18.8(5) . . . . ?
C15 C11 C12 C13 -1.0(6) . . . . ?
C17 C11 C12 C13 177.6(6) . . . . ?
Rh1 C11 C12 C13 -56.8(4) . . . . ?
C15 C11 C12 C18 178.5(6) . . . . ?
C17 C11 C12 C18 -2.9(9) . . . . ?
Rh1 C11 C12 C18 122.7(6) . . . . ?
C15 C11 C12 Rh1 55.8(4) . . . . ?
C17 C11 C12 Rh1 -125.6(6) . . . . ?
C1 Rh1 C12 C11 -125.4(4) . . . . ?
C14 Rh1 C12 C11 -80.6(4) . . . . ?
C13 Rh1 C12 C11 -120.0(5) . . . . ?
C15 Rh1 C12 C11 -36.6(3) . . . . ?
Cl1 Rh1 C12 C11 139.8(3) . . . . ?
Cl2 Rh1 C12 C11 42.7(4) . . . . ?
C1 Rh1 C12 C13 -5.4(5) . . . . ?
C14 Rh1 C12 C13 39.4(3) . . . . ?
C15 Rh1 C12 C13 83.4(4) . . . . ?
C11 Rh1 C12 C13 120.0(5) . . . . ?
Cl1 Rh1 C12 C13 -100.2(3) . . . . ?
Cl2 Rh1 C12 C13 162.7(3) . . . . ?
C1 Rh1 C12 C18 112.6(6) . . . . ?
C14 Rh1 C12 C18 157.5(6) . . . . ?
C13 Rh1 C12 C18 118.1(7) . . . . ?
C15 Rh1 C12 C18 -158.5(6) . . . . ?
C11 Rh1 C12 C18 -122.0(7) . . . . ?
Cl1 Rh1 C12 C18 17.9(5) . . . . ?
Cl2 Rh1 C12 C18 -79.2(5) . . . . ?
C11 C12 C13 C14 -1.8(6) . . . . ?
C18 C12 C13 C14 178.7(6) . . . . ?
Rh1 C12 C13 C14 -62.4(3) . . . . ?
C11 C12 C13 C19 -170.7(5) . . . . ?
C18 C12 C13 C19 9.8(9) . . . . ?
Rh1 C12 C13 C19 128.6(6) . . . . ?
C11 C12 C13 Rh1 60.6(4) . . . . ?
C18 C12 C13 Rh1 -118.9(6) . . . . ?
C1 Rh1 C13 C14 -67.2(3) . . . . ?
C15 Rh1 C13 C14 38.3(3) . . . . ?
C12 Rh1 C13 C14 115.9(4) . . . . ?
C11 Rh1 C13 C14 81.3(3) . . . . ?
Cl1 Rh1 C13 C14 -159.9(3) . . . . ?
Cl2 Rh1 C13 C14 81.4(5) . . . . ?
C1 Rh1 C13 C12 176.9(3) . . . . ?
C14 Rh1 C13 C12 -115.9(4) . . . . ?
C15 Rh1 C13 C12 -77.6(3) . . . . ?
C11 Rh1 C13 C12 -34.6(3) . . . . ?
Cl1 Rh1 C13 C12 84.2(3) . . . . ?
Cl2 Rh1 C13 C12 -34.5(6) . . . . ?
C1 Rh1 C13 C19 54.2(7) . . . . ?
C14 Rh1 C13 C19 121.4(8) . . . . ?
C15 Rh1 C13 C19 159.7(7) . . . . ?
C12 Rh1 C13 C19 -122.7(8) . . . . ?
C11 Rh1 C13 C19 -157.3(7) . . . . ?
Cl1 Rh1 C13 C19 -38.5(6) . . . . ?
Cl2 Rh1 C13 C19 -157.2(4) . . . . ?
C12 C13 C14 C15 3.9(6) . . . . ?
C19 C13 C14 C15 172.5(5) . . . . ?
Rh1 C13 C14 C15 -61.9(3) . . . . ?
C12 C13 C14 C6 -176.2(6) . . . . ?
C19 C13 C14 C6 -7.6(9) . . . . ?
Rh1 C13 C14 C6 117.9(5) . . . . ?
C12 C13 C14 Rh1 65.9(4) . . . . ?
C19 C13 C14 Rh1 -125.5(6) . . . . ?
C5 C6 C14 C15 126.8(6) . . . . ?
C5 C6 C14 C13 -53.0(8) . . . . ?
C5 C6 C14 Rh1 37.6(8) . . . . ?
C1 Rh1 C14 C15 -123.5(3) . . . . ?
C13 Rh1 C14 C15 117.1(5) . . . . ?
C12 Rh1 C14 C15 78.7(3) . . . . ?
C11 Rh1 C14 C15 38.9(3) . . . . ?
Cl1 Rh1 C14 C15 146.1(3) . . . . ?
Cl2 Rh1 C14 C15 -25.9(4) . . . . ?
C1 Rh1 C14 C13 119.4(3) . . . . ?
C15 Rh1 C14 C13 -117.1(5) . . . . ?
C12 Rh1 C14 C13 -38.4(3) . . . . ?
C11 Rh1 C14 C13 -78.2(3) . . . . ?
Cl1 Rh1 C14 C13 29.0(4) . . . . ?
Cl2 Rh1 C14 C13 -143.0(3) . . . . ?
C1 Rh1 C14 C6 -3.9(5) . . . . ?
C13 Rh1 C14 C6 -123.3(6) . . . . ?
C15 Rh1 C14 C6 119.6(7) . . . . ?
C12 Rh1 C14 C6 -161.7(6) . . . . ?
C11 Rh1 C14 C6 158.5(6) . . . . ?
Cl1 Rh1 C14 C6 -94.3(5) . . . . ?
Cl2 Rh1 C14 C6 93.7(5) . . . . ?
C13 C14 C15 C11 -4.5(6) . . . . ?
C6 C14 C15 C11 175.7(5) . . . . ?
Rh1 C14 C15 C11 -66.1(4) . . . . ?
C13 C14 C15 C16 -176.4(6) . . . . ?
C6 C14 C15 C16 3.8(9) . . . . ?
Rh1 C14 C15 C16 121.9(6) . . . . ?
C13 C14 C15 Rh1 61.7(3) . . . . ?
C6 C14 C15 Rh1 -118.2(5) . . . . ?
C12 C11 C15 C14 3.4(7) . . . . ?
C17 C11 C15 C14 -175.2(5) . . . . ?
Rh1 C11 C15 C14 62.5(3) . . . . ?
C12 C11 C15 C16 175.6(5) . . . . ?
C17 C11 C15 C16 -3.0(10) . . . . ?
Rh1 C11 C15 C16 -125.3(6) . . . . ?
C12 C11 C15 Rh1 -59.1(4) . . . . ?
C17 C11 C15 Rh1 122.3(6) . . . . ?
C1 Rh1 C15 C14 63.6(4) . . . . ?
C13 Rh1 C15 C14 -38.5(3) . . . . ?
C12 Rh1 C15 C14 -81.3(4) . . . . ?
C11 Rh1 C15 C14 -115.2(5) . . . . ?
Cl1 Rh1 C15 C14 -90.5(5) . . . . ?
Cl2 Rh1 C15 C14 160.3(3) . . . . ?
C1 Rh1 C15 C11 178.7(4) . . . . ?
C14 Rh1 C15 C11 115.2(5) . . . . ?
C13 Rh1 C15 C11 76.7(4) . . . . ?
C12 Rh1 C15 C11 33.8(4) . . . . ?
Cl1 Rh1 C15 C11 24.6(7) . . . . ?
Cl2 Rh1 C15 C11 -84.6(4) . . . . ?
C1 Rh1 C15 C16 -58.5(6) . . . . ?
C14 Rh1 C15 C16 -122.1(6) . . . . ?
C13 Rh1 C15 C16 -160.6(6) . . . . ?
C12 Rh1 C15 C16 156.6(6) . . . . ?
C11 Rh1 C15 C16 122.8(7) . . . . ?
Cl1 Rh1 C15 C16 147.4(4) . . . . ?
Cl2 Rh1 C15 C16 38.2(5) . . . . ?
